data_2211449
loop_
_publ_author_name
'Guang Chen'

_publ_section_title
<i>catena</i>-Poly[[(<i>N</i>,<i>N</i>-dimethylpropane-1,3-diamine)thiocyanatonickel(II)]-\m-thiocyanato]
_journal_coeditor_code HG2136
_journal_issue 12
_journal_name_full 'Acta Crystallographica Section E'
_journal_page_first m3509
_journal_page_last m3510
_journal_paper_doi 10.1107/S1600536806049609
_journal_volume 62
_journal_year 2006
_chemical_formula_iupac '[Ni (N C S)2 (C5 H14 N2)]'
_chemical_formula_moiety 'C7 H14 N4 Ni S2'
_chemical_formula_sum 'C7 H14 N4 Ni S2'
_chemical_formula_weight 277.05
_chemical_name_systematic
;
catena-Poly[[(N,N-dimethylpropane-1,3-diamine)thiocyanatonickel(II)]-\m-
thiocyanato]
;
_space_group_IT_number 4
_symmetry_cell_setting monoclinic
_symmetry_space_group_name_Hall 'P 2yb'
_symmetry_space_group_name_H-M 'P 1 21 1'
_atom_sites_solution_hydrogens geom
_atom_sites_solution_primary direct
_atom_sites_solution_secondary difmap
_audit_creation_method SHELXL-97
_cell_angle_alpha 90.00
_cell_angle_beta 110.819(2)
_cell_angle_gamma 90.00
_cell_formula_units_Z 2
_cell_length_a 8.2160(10)
_cell_length_b 6.9270(10)
_cell_length_c 10.987(2)
_cell_measurement_reflns_used 2235
_cell_measurement_temperature 298(2)
_cell_measurement_theta_max 26.7
_cell_measurement_theta_min 2.6
_cell_volume 584.47(15)
_computing_cell_refinement 'SAINT (Siemens, 1996)'
_computing_data_collection 'SMART (Siemens, 1996)'
_computing_data_reduction SAINT
_computing_molecular_graphics 'SHELXTL (Sheldrick, 1997b)'
_computing_publication_material SHELXTL
_computing_structure_refinement 'SHELXL97 (Sheldrick, 1997a)'
_computing_structure_solution 'SHELXS97 (Sheldrick, 1997a)'
_diffrn_ambient_temperature 298(2)
_diffrn_measured_fraction_theta_full 0.985
_diffrn_measured_fraction_theta_max 0.985
_diffrn_measurement_device_type 'Bruker SMART CCD area-detector'
_diffrn_measurement_method \w
_diffrn_radiation_monochromator graphite
_diffrn_radiation_source 'fine-focus sealed tube'
_diffrn_radiation_type MoK\a
_diffrn_radiation_wavelength 0.71073
_diffrn_reflns_av_R_equivalents 0.0265
_diffrn_reflns_av_sigmaI/netI 0.0458
_diffrn_reflns_limit_h_max 10
_diffrn_reflns_limit_h_min -10
_diffrn_reflns_limit_k_max 9
_diffrn_reflns_limit_k_min -9
_diffrn_reflns_limit_l_max 13
_diffrn_reflns_limit_l_min -14
_diffrn_reflns_number 4931
_diffrn_reflns_theta_full 27.50
_diffrn_reflns_theta_max 27.50
_diffrn_reflns_theta_min 1.98
_diffrn_standards_decay_% 0
_diffrn_standards_interval_count 0
_diffrn_standards_interval_time 0
_diffrn_standards_number 0
_exptl_absorpt_coefficient_mu 1.985
_exptl_absorpt_correction_T_max 0.9248
_exptl_absorpt_correction_T_min 0.5433
_exptl_absorpt_correction_type multi-scan
_exptl_absorpt_process_details '(SADABS; Sheldrick, 1996)'
_exptl_crystal_colour green
_exptl_crystal_density_diffrn 1.574
_exptl_crystal_density_method 'not measured'
_exptl_crystal_description plate
_exptl_crystal_F_000 288
_exptl_crystal_size_max 0.35
_exptl_crystal_size_mid 0.11
_exptl_crystal_size_min 0.04
_refine_diff_density_max 0.310
_refine_diff_density_min -0.253
_refine_ls_abs_structure_details 'Flack (1983), 1096 Friedel pairs?'
_refine_ls_abs_structure_Flack 0.576(14)
_refine_ls_extinction_method none
_refine_ls_goodness_of_fit_ref 1.031
_refine_ls_hydrogen_treatment constr
_refine_ls_matrix_type full
_refine_ls_number_parameters 130
_refine_ls_number_reflns 2542
_refine_ls_number_restraints 1
_refine_ls_restrained_S_all 1.031
_refine_ls_R_factor_all 0.0322
_refine_ls_R_factor_gt 0.0294
_refine_ls_shift/su_max 0.000
_refine_ls_shift/su_mean 0.000
_refine_ls_structure_factor_coef Fsqd
_refine_ls_weighting_details 'calc w=1/[\s^2^(Fo^2^)+(0.0252P)^2^] where P=(Fo^2^+2Fc^2^)/3'
_refine_ls_weighting_scheme calc
_refine_ls_wR_factor_gt 0.0651
_refine_ls_wR_factor_ref 0.0667
_reflns_number_gt 2376
_reflns_number_total 2542
_reflns_threshold_expression I>2\s(I)
_cod_data_source_file hg2136.cif
_cod_data_source_block I
_cod_original_sg_symbol_H-M 'P 21'
_cod_database_code 2211449
_cod_database_fobs_code 2211449

loop_
_symmetry_equiv_pos_as_xyz
'x, y, z'
'-x, y+1/2, -z'

loop_
_atom_site_type_symbol
_atom_site_label
_atom_site_fract_x
_atom_site_fract_y
_atom_site_fract_z
_atom_site_U_iso_or_equiv
_atom_site_adp_type
_atom_site_calc_flag
_atom_site_refinement_flags
_atom_site_occupancy
Ni Ni1 0.16574(4) 0.30631(5) 0.90877(3) 0.03061(10) Uani d . 1
S S1 0.50500(12) 0.33321(17) 1.35741(8) 0.0601(3) Uani d . 1
S S2 -0.23968(10) 0.40932(12) 1.11257(8) 0.04139(19) Uani d . 1
N N1 -0.0051(3) 0.3098(5) 0.7173(2) 0.0362(5) Uani d . 1
N N2 0.3585(3) 0.4172(4) 0.8608(3) 0.0400(6) Uani d . 1
H H2A 0.3392 0.5449 0.8491 0.048 Uiso calc R 1
H H2B 0.4577 0.4026 0.9298 0.048 Uiso calc R 1
N N3 0.3224(3) 0.3130(10) 1.0921(2) 0.0568(7) Uani d . 1
N N4 -0.0297(3) 0.3072(6) 0.9717(2) 0.0473(6) Uani d . 1
C C1 0.0758(4) 0.2574(5) 0.6198(3) 0.0455(8) Uani d . 1
H H1A -0.0119 0.2715 0.5336 0.055 Uiso calc R 1
H H1B 0.1079 0.1220 0.6313 0.055 Uiso calc R 1
C C2 0.2351(4) 0.3722(5) 0.6243(3) 0.0505(9) Uani d . 1
H H2C 0.2659 0.3370 0.5498 0.061 Uiso calc R 1
H H2D 0.2056 0.5084 0.6166 0.061 Uiso calc R 1
C C3 0.3904(4) 0.3422(5) 0.7455(3) 0.0451(9) Uani d . 1
H H3A 0.4169 0.2054 0.7570 0.054 Uiso calc R 1
H H3B 0.4903 0.4075 0.7370 0.054 Uiso calc R 1
C C4 -0.0800(5) 0.5071(5) 0.6923(4) 0.0533(9) Uani d . 1
H H4A -0.1599 0.5156 0.6040 0.080 Uiso calc R 1
H H4B 0.0119 0.5994 0.7058 0.080 Uiso calc R 1
H H4C -0.1405 0.5339 0.7508 0.080 Uiso calc R 1
C C5 -0.1507(4) 0.1711(6) 0.6979(4) 0.0496(9) Uani d . 1
H H5A -0.2052 0.1967 0.7603 0.074 Uiso calc R 1
H H5B -0.1060 0.0417 0.7093 0.074 Uiso calc R 1
H H5C -0.2347 0.1856 0.6115 0.074 Uiso calc R 1
C C6 0.3973(3) 0.3231(6) 1.2026(3) 0.0384(6) Uani d . 1
C C7 -0.1174(4) 0.3493(4) 1.0293(3) 0.0340(7) Uani d . 1

loop_
_atom_site_aniso_label
_atom_site_aniso_U_11
_atom_site_aniso_U_22
_atom_site_aniso_U_33
_atom_site_aniso_U_12
_atom_site_aniso_U_13
_atom_site_aniso_U_23
Ni1 0.02630(16) 0.03851(18) 0.02669(16) -0.00061(19) 0.00902(12) -0.0032(2)
S1 0.0635(5) 0.0681(7) 0.0360(4) 0.0095(6) 0.0023(4) 0.0009(5)
S2 0.0373(4) 0.0442(4) 0.0487(5) 0.0012(3) 0.0227(4) -0.0027(4)
N1 0.0352(11) 0.0372(11) 0.0329(11) -0.0018(17) 0.0081(9) -0.0028(18)
N2 0.0318(13) 0.0419(14) 0.0432(15) -0.0039(12) 0.0096(11) -0.0010(12)
N3 0.0458(14) 0.084(2) 0.0364(13) -0.002(2) 0.0099(11) -0.005(2)
N4 0.0435(13) 0.0596(14) 0.0431(13) 0.0000(19) 0.0205(11) -0.007(2)
C1 0.0589(19) 0.046(2) 0.0310(15) -0.0063(14) 0.0154(14) -0.0069(12)
C2 0.061(2) 0.056(2) 0.0432(19) -0.0070(16) 0.0283(17) 0.0010(14)
C3 0.0446(16) 0.041(2) 0.059(2) -0.0022(14) 0.0302(15) 0.0007(15)
C4 0.052(2) 0.044(2) 0.052(2) 0.0123(17) 0.0031(18) 0.0038(16)
C5 0.0407(19) 0.053(2) 0.048(2) -0.0091(16) 0.0077(15) -0.0060(16)
C6 0.0350(13) 0.0410(17) 0.0398(15) 0.0028(17) 0.0140(12) -0.0016(18)
C7 0.0323(14) 0.0343(19) 0.0318(14) -0.0013(11) 0.0070(11) -0.0002(11)

loop_
_atom_type_symbol
_atom_type_description
_atom_type_scat_dispersion_real
_atom_type_scat_dispersion_imag
_atom_type_scat_source
C C 0.0033 0.0016 'International Tables Vol C Tables 4.2.6.8 and 6.1.1.4'
H H 0.0000 0.0000 'International Tables Vol C Tables 4.2.6.8 and 6.1.1.4'
Ni Ni 0.3393 1.1124 'International Tables Vol C Tables 4.2.6.8 and 6.1.1.4'
N N 0.0061 0.0033 'International Tables Vol C Tables 4.2.6.8 and 6.1.1.4'
S S 0.1246 0.1234 'International Tables Vol C Tables 4.2.6.8 and 6.1.1.4'

loop_
_geom_angle_atom_site_label_1
_geom_angle_atom_site_label_2
_geom_angle_atom_site_label_3
_geom_angle_site_symmetry_3
_geom_angle
_geom_angle_publ_flag
N4 Ni1 N3 . 87.64(12) y
N4 Ni1 N2 . 156.87(15) y
N3 Ni1 N2 . 88.24(14) y
N4 Ni1 N1 . 90.78(12) y
N3 Ni1 N1 . 177.4(2) y
N2 Ni1 N1 . 92.44(11) y
N1 Ni1 S2 2_547 90.86(11) y
N2 Ni1 S2 2_547 97.92(11) y
N3 Ni1 S2 2_547 91.49(11) y
N4 Ni1 S2 2_547 104.93(11) y
C4 N1 C5 . 108.0(3) ?
C4 N1 C1 . 110.6(3) ?
C5 N1 C1 . 106.3(3) ?
C4 N1 Ni1 . 106.6(2) ?
C5 N1 Ni1 . 111.0(2) ?
C1 N1 Ni1 . 114.32(19) ?
C3 N2 Ni1 . 119.4(2) ?
C3 N2 H2A . 107.5 ?
Ni1 N2 H2A . 107.5 ?
C3 N2 H2B . 107.5 ?
Ni1 N2 H2B . 107.5 ?
H2A N2 H2B . 107.0 ?
C6 N3 Ni1 . 172.0(3) ?
C7 N4 Ni1 . 160.8(3) ?
N1 C1 C2 . 116.6(3) ?
N1 C1 H1A . 108.1 ?
C2 C1 H1A . 108.1 ?
N1 C1 H1B . 108.1 ?
C2 C1 H1B . 108.1 ?
H1A C1 H1B . 107.3 ?
C3 C2 C1 . 114.1(3) ?
C3 C2 H2C . 108.7 ?
C1 C2 H2C . 108.7 ?
C3 C2 H2D . 108.7 ?
C1 C2 H2D . 108.7 ?
H2C C2 H2D . 107.6 ?
N2 C3 C2 . 111.1(3) ?
N2 C3 H3A . 109.4 ?
C2 C3 H3A . 109.4 ?
N2 C3 H3B . 109.4 ?
C2 C3 H3B . 109.4 ?
H3A C3 H3B . 108.0 ?
N1 C4 H4A . 109.5 ?
N1 C4 H4B . 109.5 ?
H4A C4 H4B . 109.5 ?
N1 C4 H4C . 109.5 ?
H4A C4 H4C . 109.5 ?
H4B C4 H4C . 109.5 ?
N1 C5 H5A . 109.5 ?
N1 C5 H5B . 109.5 ?
H5A C5 H5B . 109.5 ?
N1 C5 H5C . 109.5 ?
H5A C5 H5C . 109.5 ?
H5B C5 H5C . 109.5 ?
N3 C6 S1 . 178.7(4) ?
N4 C7 S2 . 179.3(3) ?

loop_
_geom_bond_atom_site_label_1
_geom_bond_atom_site_label_2
_geom_bond_site_symmetry_2
_geom_bond_distance
_geom_bond_publ_flag
Ni1 N1 . 2.073(3) y
Ni1 N2 . 1.993(3) y
Ni1 N3 . 1.968(3) y
Ni1 N4 . 1.961(3) y
Ni1 S2 2_547 2.8439(10) y
S1 C6 . 1.616(3) ?
S2 C7 . 1.635(3) ?
N1 C4 . 1.484(5) ?
N1 C5 . 1.489(4) ?
N1 C1 . 1.493(4) ?
N2 C3 . 1.476(4) ?
N2 H2A . 0.9000 ?
N2 H2B . 0.9000 ?
N3 C6 . 1.152(4) ?
N4 C7 . 1.153(4) ?
C1 C2 . 1.517(4) ?
C1 H1A . 0.9700 ?
C1 H1B . 0.9700 ?
C2 C3 . 1.496(5) ?
C2 H2C . 0.9700 ?
C2 H2D . 0.9700 ?
C3 H3A . 0.9700 ?
C3 H3B . 0.9700 ?
C4 H4A . 0.9600 ?
C4 H4B . 0.9600 ?
C4 H4C . 0.9600 ?
C5 H5A . 0.9600 ?
C5 H5B . 0.9600 ?
C5 H5C . 0.9600 ?

loop_
_geom_hbond_atom_site_label_D
_geom_hbond_atom_site_label_H
_geom_hbond_atom_site_label_A
_geom_hbond_site_symmetry_A
_geom_hbond_distance_DH
_geom_hbond_distance_HA
_geom_hbond_distance_DA
_geom_hbond_angle_DHA
N2 H2B S2 1_655 0.90 2.58 3.473(4) 170.5
N2 H2A S2 2_557 0.90 2.73 3.586(4) 159.0
